data_7245800
loop_
_publ_author_name
'Umar, Q.'
'Huang, Y.'
'Nazeer, A.'
'Yin, H.'
'Zhang, J. C.'
'Luo, M.'
'Meng, X. G.'

_publ_section_title
;
 Synthesis, characterization and anticancer activities of Zn2+, Cu2+, Co2+
 and Ni2+ complexes involving chiral amino alcohols
;
_journal_issue 49
_journal_name_full 'RSC Advances'
_journal_page_first 32119
_journal_page_last 32128
_journal_paper_doi 10.1039/D2RA05576G
_journal_volume 12
_journal_year 2022
_chemical_absolute_configuration ad
_chemical_formula_sum 'C24 H32 Cl3 N3 O3 Zn2'
_chemical_formula_weight 647.61
_space_group_crystal_system monoclinic
_space_group_IT_number 4
_space_group_name_Hall 'P 2yb'
_space_group_name_H-M_alt 'P 1 21 1'
_atom_sites_solution_hydrogens mixed
_audit_creation_method SHELXL-2013
_audit_update_record
;
2022-03-12 deposited with the CCDC.	2022-10-27 downloaded from the CCDC.
;
_cell_angle_alpha 90
_cell_angle_beta 91.457(11)
_cell_angle_gamma 90
_cell_formula_units_Z 2
_cell_length_a 10.264(3)
_cell_length_b 9.025(3)
_cell_length_c 15.089(6)
_cell_measurement_reflns_used 2871
_cell_measurement_temperature 213(2)
_cell_measurement_theta_max 51.422
_cell_measurement_theta_min 4.861
_cell_volume 1397.3(8)
_computing_cell_refinement 'Bruker SAINT'
_computing_data_collection 'Bruker APEX2'
_computing_data_reduction 'Bruker SAINT'
_computing_molecular_graphics 'Bruker SHELXTL'
_computing_publication_material 'Bruker SHELXTL'
_computing_structure_refinement 'SHELXL-2013 (Sheldrick, 2013)'
_computing_structure_solution 'SHELXS-97 (Sheldrick 2008)'
_diffrn_ambient_temperature 213(2)
_diffrn_measured_fraction_theta_full 0.996
_diffrn_measured_fraction_theta_max 0.996
_diffrn_measurement_device_type 'Bruker APEX-II CCD'
_diffrn_measurement_method '\f and \w scans'
_diffrn_radiation_type MoK\a
_diffrn_radiation_wavelength 0.71073
_diffrn_reflns_av_R_equivalents 0.1047
_diffrn_reflns_av_unetI/netI 0.1433
_diffrn_reflns_Laue_measured_fraction_full 0.996
_diffrn_reflns_Laue_measured_fraction_max 0.996
_diffrn_reflns_limit_h_max 12
_diffrn_reflns_limit_h_min -12
_diffrn_reflns_limit_k_max 10
_diffrn_reflns_limit_k_min -10
_diffrn_reflns_limit_l_max 18
_diffrn_reflns_limit_l_min -16
_diffrn_reflns_number 12859
_diffrn_reflns_point_group_measured_fraction_full 0.996
_diffrn_reflns_point_group_measured_fraction_max 0.996
_diffrn_reflns_theta_full 25.242
_diffrn_reflns_theta_max 25.498
_diffrn_reflns_theta_min 1.985
_exptl_absorpt_coefficient_mu 2.033
_exptl_absorpt_correction_T_max 0.7456
_exptl_absorpt_correction_T_min 0.5907
_exptl_absorpt_correction_type multi-scan
_exptl_absorpt_process_details sadabs
_exptl_crystal_colour colorless
_exptl_crystal_density_diffrn 1.539
_exptl_crystal_description prismatic
_exptl_crystal_F_000 664
_exptl_crystal_size_max 0.120
_exptl_crystal_size_mid 0.100
_exptl_crystal_size_min 0.050
_refine_diff_density_max 1.087
_refine_diff_density_min -0.738
_refine_diff_density_rms 0.154
_refine_ls_abs_structure_details
; 
 Refined as an inversion twin. 
;
_refine_ls_abs_structure_Flack 0.06(4)
_refine_ls_extinction_method none
_refine_ls_goodness_of_fit_ref 1.030
_refine_ls_hydrogen_treatment mixed
_refine_ls_matrix_type full
_refine_ls_number_parameters 321
_refine_ls_number_reflns 5151
_refine_ls_number_restraints 4
_refine_ls_restrained_S_all 1.030
_refine_ls_R_factor_all 0.1161
_refine_ls_R_factor_gt 0.0721
_refine_ls_shift/su_max 0.000
_refine_ls_shift/su_mean 0.000
_refine_ls_structure_factor_coef Fsqd
_refine_ls_weighting_details 'w=1/[\s^2^(Fo^2^)+(0.0931P)^2^] where P=(Fo^2^+2Fc^2^)/3'
_refine_ls_weighting_scheme calc
_refine_ls_wR_factor_gt 0.1713
_refine_ls_wR_factor_ref 0.1974
_reflns_Friedel_coverage 0.872
_reflns_Friedel_fraction_full 0.997
_reflns_Friedel_fraction_max 0.997
_reflns_number_gt 3512
_reflns_number_total 5151
_reflns_threshold_expression 'I > 2\s(I)'
_cod_data_source_file d2ra05576g2.cif
_cod_data_source_block mo_dd21096_0m
_cod_original_sg_symbol_H-M 'P 21'
_cod_database_code 7245800
_shelx_space_group_comment
; 
The symmetry employed for this shelxl refinement is uniquely defined 
by the following loop, which should always be used as a source of 
symmetry information in preference to the above space-group names. 
They are only intended as comments. 
;
_shelx_estimated_absorpt_t_min 0.792
_shelx_estimated_absorpt_t_max 0.905
_shelxl_version_number 2013-4

loop_
_space_group_symop_operation_xyz
'x, y, z'
'-x, y+1/2, -z'

loop_
_atom_site_label
_atom_site_type_symbol
_atom_site_fract_x
_atom_site_fract_y
_atom_site_fract_z
_atom_site_U_iso_or_equiv
_atom_site_adp_type
_atom_site_occupancy
_atom_site_site_symmetry_order
_atom_site_calc_flag
_atom_site_refinement_flags_posn
_atom_site_refinement_flags_adp
_atom_site_refinement_flags_occupancy
_atom_site_disorder_assembly
_atom_site_disorder_group
Zn1 Zn 0.73070(17) 0.32798(17) 0.61545(11) 0.0300(5) Uani 1 1 d D . . . .
Zn2 Zn 0.75205(17) 0.70828(16) 0.62839(12) 0.0313(5) Uani 1 1 d . . . . .
Cl1 Cl 0.9353(4) 0.6361(5) 0.5574(3) 0.0377(10) Uani 1 1 d . . . . .
Cl2 Cl 0.6217(4) 0.7787(4) 0.5056(3) 0.0362(9) Uani 1 1 d . . . . .
Cl3 Cl 0.7650(5) 0.8909(5) 0.7275(3) 0.0500(12) Uani 1 1 d . . . . .
O1 O 1.1929(12) 0.3347(13) 0.6651(8) 0.046(3) Uani 1 1 d . . . . .
H1 H 1.2136 0.3327 0.6123 0.068 Uiso 1 1 calc R U . . .
O2 O 0.6897(10) 0.5240(13) 0.6743(6) 0.033(2) Uani 1 1 d . . . . .
O3 O 0.7254(13) 0.1129(11) 0.5324(7) 0.039(3) Uani 1 1 d D . . . .
H3 H 0.732(17) 0.018(2) 0.541(3) 0.059 Uiso 1 1 d D U . . .
N1 N 0.9271(13) 0.2892(13) 0.6251(8) 0.031(3) Uani 1 1 d . . . . .
H1A H 0.9490 0.2277 0.5740 0.037 Uiso 1 1 calc R U . . .
H1B H 0.9701 0.3849 0.6168 0.037 Uiso 1 1 calc R U . . .
N2 N 0.6022(14) 0.2447(13) 0.7080(8) 0.035(3) Uani 1 1 d . . . . .
H2A H 0.5141 0.2355 0.6821 0.042 Uiso 1 1 calc R U . . .
H2B H 0.6310 0.1475 0.7298 0.042 Uiso 1 1 calc R U . . .
N3 N 0.6873(12) 0.3921(14) 0.4865(8) 0.030(3) Uani 1 1 d . . . . .
H3A H 0.5927 0.3884 0.4764 0.036 Uiso 1 1 calc R U . . .
H3B H 0.7154 0.4949 0.4783 0.036 Uiso 1 1 calc R U . . .
C1 C 0.9639(15) 0.4582(18) 0.7918(11) 0.035(4) Uani 1 1 d . . . . .
H1C H 0.9796 0.5136 0.7404 0.042 Uiso 1 1 calc R U . . .
C2 C 0.9398(15) 0.529(2) 0.8704(10) 0.040(4) Uani 1 1 d . . . . .
H2 H 0.9413 0.6332 0.8727 0.048 Uiso 1 1 calc R U . . .
C3 C 0.9134(18) 0.450(2) 0.9455(11) 0.046(4) Uani 1 1 d . . . . .
H3C H 0.8946 0.4997 0.9983 0.055 Uiso 1 1 calc R U . . .
C4 C 0.9144(18) 0.299(2) 0.9440(11) 0.046(5) Uani 1 1 d . . . . .
H4 H 0.8999 0.2446 0.9960 0.055 Uiso 1 1 calc R U . . .
C5 C 0.9374(15) 0.2251(19) 0.8640(10) 0.035(4) Uani 1 1 d . . . . .
H5 H 0.9338 0.1210 0.8621 0.042 Uiso 1 1 calc R U . . .
C6 C 0.9651(13) 0.3024(17) 0.7885(9) 0.026(3) Uani 1 1 d . . . . .
C7 C 0.9907(15) 0.2191(18) 0.7044(9) 0.031(3) Uani 1 1 d . . . . .
H7 H 0.9510 0.1198 0.7108 0.038 Uiso 1 1 calc R U . . .
C8 C 1.1324(16) 0.195(2) 0.6882(11) 0.041(4) Uani 1 1 d . . . . .
H8A H 1.1753 0.1545 0.7416 0.049 Uiso 1 1 calc R U . . .
H8B H 1.1424 0.1239 0.6399 0.049 Uiso 1 1 calc R U . . .
C9 C 0.3812(17) 0.381(2) 0.8478(12) 0.049(5) Uani 1 1 d . . . . .
H9 H 0.3553 0.4386 0.7986 0.059 Uiso 1 1 calc R U . . .
C10 C 0.2918(19) 0.354(3) 0.9144(14) 0.077(8) Uani 1 1 d . . . . .
H10 H 0.2064 0.3905 0.9089 0.093 Uiso 1 1 calc R U . . .
C11 C 0.329(2) 0.273(3) 0.9882(14) 0.063(6) Uani 1 1 d . . . . .
H11 H 0.2714 0.2590 1.0348 0.075 Uiso 1 1 calc R U . . .
C12 C 0.454(2) 0.211(3) 0.9928(12) 0.068(6) Uani 1 1 d . . . . .
H12 H 0.4785 0.1491 1.0408 0.082 Uiso 1 1 calc R U . . .
C13 C 0.5435(19) 0.239(2) 0.9266(11) 0.049(5) Uani 1 1 d . . . . .
H13 H 0.6285 0.2009 0.9322 0.059 Uiso 1 1 calc R U . . .
C14 C 0.5095(14) 0.324(2) 0.8526(10) 0.035(3) Uani 1 1 d . . . . .
C15 C 0.6060(16) 0.3571(15) 0.7811(10) 0.030(3) Uani 1 1 d . . . . .
H15 H 0.6939 0.3506 0.8095 0.036 Uiso 1 1 calc R U . . .
C16 C 0.5958(16) 0.507(2) 0.7407(10) 0.037(4) Uani 1 1 d . . . . .
H16A H 0.5082 0.5212 0.7147 0.045 Uiso 1 1 calc R U . . .
H16B H 0.6099 0.5828 0.7867 0.045 Uiso 1 1 calc R U . . .
C17 C 0.8338(17) 0.323(2) 0.2694(11) 0.042(4) Uani 1 1 d . . . . .
H17 H 0.9156 0.2936 0.2925 0.051 Uiso 1 1 calc R U . . .
C18 C 0.8194(19) 0.357(2) 0.1788(11) 0.054(5) Uani 1 1 d . . . . .
H18 H 0.8910 0.3555 0.1412 0.065 Uiso 1 1 calc R U . . .
C19 C 0.692(2) 0.395(2) 0.1462(11) 0.052(5) Uani 1 1 d . . . . .
H19 H 0.6787 0.4165 0.0858 0.063 Uiso 1 1 calc R U . . .
C20 C 0.593(2) 0.400(2) 0.2006(13) 0.052(5) Uani 1 1 d . . . . .
H20 H 0.5098 0.4230 0.1772 0.063 Uiso 1 1 calc R U . . .
C21 C 0.6074(18) 0.3719(19) 0.2910(10) 0.038(4) Uani 1 1 d . . . . .
H21 H 0.5350 0.3795 0.3277 0.046 Uiso 1 1 calc R U . . .
C22 C 0.7263(14) 0.3335(17) 0.3263(9) 0.030(3) Uani 1 1 d . . . . .
C23 C 0.7484(16) 0.3008(18) 0.4224(9) 0.033(4) Uani 1 1 d . . . . .
H23 H 0.8435 0.3071 0.4344 0.040 Uiso 1 1 calc R U . . .
C24 C 0.7078(16) 0.1384(16) 0.4399(10) 0.030(4) Uani 1 1 d D . . . .
H24A H 0.6165 0.1229 0.4218 0.036 Uiso 1 1 calc R U . . .
H24B H 0.7621 0.0703 0.4062 0.036 Uiso 1 1 calc R U . . .

loop_
_atom_site_aniso_label
_atom_site_aniso_U_11
_atom_site_aniso_U_22
_atom_site_aniso_U_33
_atom_site_aniso_U_23
_atom_site_aniso_U_13
_atom_site_aniso_U_12
Zn1 0.0354(10) 0.0295(10) 0.0252(9) 0.0015(8) 0.0015(7) 0.0032(9)
Zn2 0.0347(10) 0.0230(9) 0.0363(11) 0.0024(8) 0.0013(8) -0.0039(9)
Cl1 0.029(2) 0.043(2) 0.041(2) 0.0071(18) 0.0039(18) -0.0019(18)
Cl2 0.034(2) 0.034(2) 0.039(2) 0.0054(17) -0.0006(17) 0.0030(16)
Cl3 0.062(3) 0.032(2) 0.056(3) -0.011(2) 0.002(2) -0.008(2)
O1 0.050(7) 0.043(7) 0.044(7) 0.012(6) 0.005(6) -0.006(7)
O2 0.044(6) 0.023(5) 0.034(6) 0.003(6) 0.018(5) 0.000(6)
O3 0.067(9) 0.023(6) 0.028(7) 0.002(5) -0.006(6) -0.005(6)
N1 0.039(7) 0.028(7) 0.026(7) -0.003(5) 0.003(6) 0.002(6)
N2 0.046(8) 0.022(7) 0.037(8) -0.002(5) 0.005(6) -0.009(6)
N3 0.022(7) 0.036(7) 0.033(8) -0.003(6) 0.000(5) -0.011(6)
C1 0.033(9) 0.035(8) 0.037(10) -0.002(7) 0.007(7) -0.006(7)
C2 0.045(10) 0.030(8) 0.045(10) -0.012(9) 0.004(8) -0.008(9)
C3 0.054(12) 0.057(11) 0.028(10) -0.011(8) 0.006(8) 0.001(10)
C4 0.061(12) 0.049(12) 0.028(9) 0.010(8) 0.009(8) 0.009(10)
C5 0.042(9) 0.033(9) 0.030(8) 0.008(7) 0.002(7) -0.001(8)
C6 0.023(7) 0.035(9) 0.020(7) -0.001(6) -0.006(6) 0.000(7)
C7 0.041(9) 0.022(7) 0.031(8) -0.001(7) -0.009(7) -0.001(8)
C8 0.042(10) 0.039(10) 0.041(10) 0.005(8) 0.003(8) 0.013(9)
C9 0.038(10) 0.067(13) 0.042(11) 0.011(9) -0.001(8) -0.005(9)
C10 0.031(10) 0.14(2) 0.063(14) -0.004(16) 0.014(10) -0.010(14)
C11 0.054(13) 0.093(17) 0.042(12) -0.002(11) 0.014(10) -0.028(12)
C12 0.098(18) 0.077(14) 0.030(10) 0.018(11) 0.005(11) -0.019(15)
C13 0.047(11) 0.064(14) 0.035(10) 0.012(9) 0.000(8) 0.005(9)
C14 0.029(8) 0.038(8) 0.037(9) -0.002(8) -0.002(7) -0.009(8)
C15 0.038(9) 0.022(8) 0.031(8) -0.007(6) 0.002(7) -0.003(7)
C16 0.044(10) 0.026(8) 0.041(9) -0.005(8) 0.004(7) 0.013(8)
C17 0.045(10) 0.041(9) 0.041(9) 0.001(9) 0.006(8) 0.010(10)
C18 0.055(11) 0.078(15) 0.029(9) -0.010(10) 0.000(8) 0.016(11)
C19 0.091(16) 0.050(11) 0.016(9) -0.001(8) 0.006(9) 0.024(11)
C20 0.053(12) 0.051(12) 0.052(13) 0.006(10) -0.015(10) -0.012(10)
C21 0.050(10) 0.045(10) 0.020(8) 0.000(7) -0.001(7) 0.001(8)
C22 0.034(8) 0.026(7) 0.031(8) -0.005(7) 0.003(6) 0.005(8)
C23 0.042(9) 0.043(10) 0.014(7) 0.007(7) -0.005(6) -0.012(8)
C24 0.039(10) 0.025(8) 0.026(9) 0.000(6) 0.006(7) 0.003(7)

loop_
_atom_type_symbol
_atom_type_description
_atom_type_scat_dispersion_real
_atom_type_scat_dispersion_imag
_atom_type_scat_source
C C 0.0033 0.0016 'International Tables Vol C Tables 4.2.6.8 and 6.1.1.4'
H H 0.0000 0.0000 'International Tables Vol C Tables 4.2.6.8 and 6.1.1.4'
Cl Cl 0.1484 0.1585 'International Tables Vol C Tables 4.2.6.8 and 6.1.1.4'
N N 0.0061 0.0033 'International Tables Vol C Tables 4.2.6.8 and 6.1.1.4'
O O 0.0106 0.0060 'International Tables Vol C Tables 4.2.6.8 and 6.1.1.4'
Zn Zn 0.2839 1.4301 'International Tables Vol C Tables 4.2.6.8 and 6.1.1.4'

loop_
_geom_angle_atom_site_label_1
_geom_angle_atom_site_label_2
_geom_angle_atom_site_label_3
_geom_angle
_geom_angle_site_symmetry_1
_geom_angle_site_symmetry_3
_geom_angle_publ_flag
O2 Zn1 N1 109.5(5) . . ?
O2 Zn1 N3 97.2(5) . . ?
N1 Zn1 N3 107.6(5) . . ?
O2 Zn1 N2 83.1(4) . . ?
N1 Zn1 N2 122.0(5) . . ?
N3 Zn1 N2 127.3(5) . . ?
O2 Zn1 O3 165.5(5) . . ?
N1 Zn1 O3 84.5(5) . . ?
N3 Zn1 O3 73.9(5) . . ?
N2 Zn1 O3 93.1(4) . . ?
O2 Zn2 Cl3 114.5(3) . . ?
O2 Zn2 Cl1 102.0(3) . . ?
Cl3 Zn2 Cl1 119.37(19) . . ?
O2 Zn2 Cl2 109.3(4) . . ?
Cl3 Zn2 Cl2 110.68(18) . . ?
Cl1 Zn2 Cl2 99.61(16) . . ?
C8 O1 H1 109.5 . . ?
C16 O2 Zn2 126.0(10) . . ?
C16 O2 Zn1 111.7(10) . . ?
Zn2 O2 Zn1 121.6(4) . . ?
C24 O3 Zn1 113.4(8) . . ?
C24 O3 H3 109(3) . . ?
Zn1 O3 H3 138(3) . . ?
C7 N1 Zn1 122.7(9) . . ?
C7 N1 H1A 106.7 . . ?
Zn1 N1 H1A 106.7 . . ?
C7 N1 H1B 106.7 . . ?
Zn1 N1 H1B 106.7 . . ?
H1A N1 H1B 106.6 . . ?
C15 N2 Zn1 104.1(8) . . ?
C15 N2 H2A 110.9 . . ?
Zn1 N2 H2A 110.9 . . ?
C15 N2 H2B 110.9 . . ?
Zn1 N2 H2B 110.9 . . ?
H2A N2 H2B 108.9 . . ?
C23 N3 Zn1 112.8(10) . . ?
C23 N3 H3A 109.0 . . ?
Zn1 N3 H3A 109.0 . . ?
C23 N3 H3B 109.0 . . ?
Zn1 N3 H3B 109.0 . . ?
H3A N3 H3B 107.8 . . ?
C2 C1 C6 119.8(16) . . ?
C2 C1 H1C 120.1 . . ?
C6 C1 H1C 120.1 . . ?
C3 C2 C1 120.8(18) . . ?
C3 C2 H2 119.6 . . ?
C1 C2 H2 119.6 . . ?
C4 C3 C2 120.4(17) . . ?
C4 C3 H3C 119.8 . . ?
C2 C3 H3C 119.8 . . ?
C3 C4 C5 119.3(16) . . ?
C3 C4 H4 120.3 . . ?
C5 C4 H4 120.3 . . ?
C6 C5 C4 121.1(17) . . ?
C6 C5 H5 119.5 . . ?
C4 C5 H5 119.5 . . ?
C5 C6 C1 118.5(15) . . ?
C5 C6 C7 119.4(15) . . ?
C1 C6 C7 122.1(14) . . ?
N1 C7 C8 109.7(13) . . ?
N1 C7 C6 112.6(13) . . ?
C8 C7 C6 113.7(13) . . ?
N1 C7 H7 106.8 . . ?
C8 C7 H7 106.8 . . ?
C6 C7 H7 106.8 . . ?
O1 C8 C7 109.8(14) . . ?
O1 C8 H8A 109.7 . . ?
C7 C8 H8A 109.7 . . ?
O1 C8 H8B 109.7 . . ?
C7 C8 H8B 109.7 . . ?
H8A C8 H8B 108.2 . . ?
C10 C9 C14 121.7(18) . . ?
C10 C9 H9 119.2 . . ?
C14 C9 H9 119.2 . . ?
C11 C10 C9 120(2) . . ?
C11 C10 H10 120.0 . . ?
C9 C10 H10 120.0 . . ?
C10 C11 C12 119.2(18) . . ?
C10 C11 H11 120.4 . . ?
C12 C11 H11 120.4 . . ?
C13 C12 C11 120.4(19) . . ?
C13 C12 H12 119.8 . . ?
C11 C12 H12 119.8 . . ?
C14 C13 C12 121.4(18) . . ?
C14 C13 H13 119.3 . . ?
C12 C13 H13 119.3 . . ?
C13 C14 C9 117.1(15) . . ?
C13 C14 C15 121.8(15) . . ?
C9 C14 C15 121.1(15) . . ?
C16 C15 N2 108.3(12) . . ?
C16 C15 C14 115.7(13) . . ?
N2 C15 C14 112.6(12) . . ?
C16 C15 H15 106.6 . . ?
N2 C15 H15 106.6 . . ?
C14 C15 H15 106.6 . . ?
O2 C16 C15 110.2(13) . . ?
O2 C16 H16A 109.6 . . ?
C15 C16 H16A 109.6 . . ?
O2 C16 H16B 109.6 . . ?
C15 C16 H16B 109.6 . . ?
H16A C16 H16B 108.1 . . ?
C18 C17 C22 120.7(16) . . ?
C18 C17 H17 119.6 . . ?
C22 C17 H17 119.6 . . ?
C17 C18 C19 117.5(16) . . ?
C17 C18 H18 121.3 . . ?
C19 C18 H18 121.3 . . ?
C20 C19 C18 120.4(17) . . ?
C20 C19 H19 119.8 . . ?
C18 C19 H19 119.8 . . ?
C19 C20 C21 122.6(19) . . ?
C19 C20 H20 118.7 . . ?
C21 C20 H20 118.7 . . ?
C22 C21 C20 120.0(16) . . ?
C22 C21 H21 120.0 . . ?
C20 C21 H21 120.0 . . ?
C21 C22 C17 118.8(14) . . ?
C21 C22 C23 122.9(14) . . ?
C17 C22 C23 118.3(14) . . ?
N3 C23 C22 119.1(14) . . ?
N3 C23 C24 107.8(12) . . ?
C22 C23 C24 108.5(13) . . ?
N3 C23 H23 106.9 . . ?
C22 C23 H23 106.9 . . ?
C24 C23 H23 106.9 . . ?
O3 C24 C23 107.0(12) . . ?
O3 C24 H24A 110.3 . . ?
C23 C24 H24A 110.3 . . ?
O3 C24 H24B 110.3 . . ?
C23 C24 H24B 110.3 . . ?
H24A C24 H24B 108.6 . . ?

loop_
_geom_bond_atom_site_label_1
_geom_bond_atom_site_label_2
_geom_bond_distance
_geom_bond_site_symmetry_2
_geom_bond_publ_flag
Zn1 O2 2.028(11) . ?
Zn1 N1 2.047(13) . ?
Zn1 N3 2.068(13) . ?
Zn1 N2 2.085(12) . ?
Zn1 O3 2.310(10) . ?
Zn2 O2 1.918(11) . ?
Zn2 Cl3 2.227(5) . ?
Zn2 Cl1 2.283(4) . ?
Zn2 Cl2 2.345(4) . ?
O1 C8 1.45(2) . ?
O1 H1 0.8300 . ?
O2 C16 1.417(16) . ?
O3 C24 1.422(18) . ?
O3 H3 0.866(13) . ?
N1 C7 1.491(19) . ?
N1 H1A 0.9800 . ?
N1 H1B 0.9800 . ?
N2 C15 1.499(17) . ?
N2 H2A 0.9800 . ?
N2 H2B 0.9800 . ?
N3 C23 1.427(19) . ?
N3 H3A 0.9800 . ?
N3 H3B 0.9800 . ?
C1 C2 1.38(2) . ?
C1 C6 1.41(2) . ?
C1 H1C 0.9400 . ?
C2 C3 1.37(2) . ?
C2 H2 0.9400 . ?
C3 C4 1.36(3) . ?
C3 H3C 0.9400 . ?
C4 C5 1.40(2) . ?
C4 H4 0.9400 . ?
C5 C6 1.37(2) . ?
C5 H5 0.9400 . ?
C6 C7 1.50(2) . ?
C7 C8 1.50(2) . ?
C7 H7 0.9900 . ?
C8 H8A 0.9800 . ?
C8 H8B 0.9800 . ?
C9 C10 1.40(3) . ?
C9 C14 1.41(2) . ?
C9 H9 0.9400 . ?
C10 C11 1.38(3) . ?
C10 H10 0.9400 . ?
C11 C12 1.40(3) . ?
C11 H11 0.9400 . ?
C12 C13 1.40(3) . ?
C12 H12 0.9400 . ?
C13 C14 1.39(2) . ?
C13 H13 0.9400 . ?
C14 C15 1.51(2) . ?
C15 C16 1.49(2) . ?
C15 H15 0.9900 . ?
C16 H16A 0.9800 . ?
C16 H16B 0.9800 . ?
C17 C18 1.40(2) . ?
C17 C22 1.42(2) . ?
C17 H17 0.9400 . ?
C18 C19 1.42(3) . ?
C18 H18 0.9400 . ?
C19 C20 1.32(3) . ?
C19 H19 0.9400 . ?
C20 C21 1.39(2) . ?
C20 H20 0.9400 . ?
C21 C22 1.36(2) . ?
C21 H21 0.9400 . ?
C22 C23 1.49(2) . ?
C23 C24 1.55(2) . ?
C23 H23 0.9900 . ?
C24 H24A 0.9800 . ?
C24 H24B 0.9800 . ?

loop_
_geom_hbond_atom_site_label_D
_geom_hbond_atom_site_label_H
_geom_hbond_atom_site_label_A
_geom_hbond_distance_DH
_geom_hbond_distance_HA
_geom_hbond_distance_DA
_geom_hbond_angle_DHA
_geom_hbond_site_symmetry_A
C24 H24B O1 0.98 2.43 3.338(18) 153.4 2_746
C23 H23 Cl1 0.99 2.75 3.576(17) 141.9 2_746
C7 H7 Cl3 0.99 2.83 3.782(16) 161.8 1_545
N3 H3B Cl2 0.98 2.77 3.567(13) 138.8 .
N3 H3B Cl1 0.98 2.83 3.512(13) 127.4 .
N3 H3A Cl2 0.98 2.43 3.338(12) 153.1 2_646
N2 H2B Cl3 0.98 2.69 3.613(13) 156.2 1_545
N1 H1B Cl1 0.98 2.46 3.295(13) 142.8 .
N1 H1A Cl1 0.98 2.48 3.418(12) 160.4 2_746
O3 H3 Cl2 0.866(13) 2.49(9) 3.221(11) 142(12) 1_545
O1 H1 Cl2 0.83 2.53 3.281(12) 150.5 2_746
O1 H1 Cl2 0.83 2.53 3.281(12) 150.5 2_746
O3 H3 Cl2 0.866(13) 2.49(9) 3.221(11) 142(12) 1_545
N1 H1A Cl1 0.98 2.48 3.418(12) 160.4 2_746
N1 H1B Cl1 0.98 2.46 3.295(13) 142.8 .
N2 H2B Cl3 0.98 2.69 3.613(13) 156.2 1_545
N3 H3A Cl2 0.98 2.43 3.338(12) 153.1 2_646
N3 H3B Cl1 0.98 2.83 3.512(13) 127.4 .
N3 H3B Cl2 0.98 2.77 3.567(13) 138.8 .
C7 H7 Cl3 0.99 2.83 3.782(16) 161.8 1_545
C23 H23 Cl1 0.99 2.75 3.576(17) 141.9 2_746
C24 H24B O1 0.98 2.43 3.338(18) 153.4 2_746

loop_
_geom_torsion_atom_site_label_1
_geom_torsion_atom_site_label_2
_geom_torsion_atom_site_label_3
_geom_torsion_atom_site_label_4
_geom_torsion
_geom_torsion_site_symmetry_1
_geom_torsion_site_symmetry_2
_geom_torsion_site_symmetry_3
_geom_torsion_site_symmetry_4
_geom_torsion_publ_flag
C6 C1 C2 C3 -2(3) . . . . ?
C1 C2 C3 C4 2(3) . . . . ?
C2 C3 C4 C5 -3(3) . . . . ?
C3 C4 C5 C6 3(3) . . . . ?
C4 C5 C6 C1 -3(2) . . . . ?
C4 C5 C6 C7 179.3(15) . . . . ?
C2 C1 C6 C5 2(2) . . . . ?
C2 C1 C6 C7 179.9(14) . . . . ?
Zn1 N1 C7 C8 175.6(11) . . . . ?
Zn1 N1 C7 C6 -56.8(16) . . . . ?
C5 C6 C7 N1 138.1(14) . . . . ?
C1 C6 C7 N1 -39.5(19) . . . . ?
C5 C6 C7 C8 -96.3(18) . . . . ?
C1 C6 C7 C8 86.0(19) . . . . ?
N1 C7 C8 O1 56.1(17) . . . . ?
C6 C7 C8 O1 -70.9(17) . . . . ?
C14 C9 C10 C11 2(4) . . . . ?
C9 C10 C11 C12 -4(4) . . . . ?
C10 C11 C12 C13 5(3) . . . . ?
C11 C12 C13 C14 -3(3) . . . . ?
C12 C13 C14 C9 1(3) . . . . ?
C12 C13 C14 C15 179.2(18) . . . . ?
C10 C9 C14 C13 0(3) . . . . ?
C10 C9 C14 C15 -178.5(18) . . . . ?
Zn1 N2 C15 C16 46.0(14) . . . . ?
Zn1 N2 C15 C14 175.1(10) . . . . ?
C13 C14 C15 C16 -143.2(17) . . . . ?
C9 C14 C15 C16 35(2) . . . . ?
C13 C14 C15 N2 91.5(19) . . . . ?
C9 C14 C15 N2 -90.3(19) . . . . ?
Zn2 O2 C16 C15 -160.0(10) . . . . ?
Zn1 O2 C16 C15 30.0(16) . . . . ?
N2 C15 C16 O2 -51.7(17) . . . . ?
C14 C15 C16 O2 -179.2(13) . . . . ?
C22 C17 C18 C19 -3(3) . . . . ?
C17 C18 C19 C20 1(3) . . . . ?
C18 C19 C20 C21 1(3) . . . . ?
C19 C20 C21 C22 -2(3) . . . . ?
C20 C21 C22 C17 0(3) . . . . ?
C20 C21 C22 C23 -179.5(15) . . . . ?
C18 C17 C22 C21 2(3) . . . . ?
C18 C17 C22 C23 -178.0(17) . . . . ?
Zn1 N3 C23 C22 -180.0(11) . . . . ?
Zn1 N3 C23 C24 55.9(15) . . . . ?
C21 C22 C23 N3 -41(2) . . . . ?
C17 C22 C23 N3 138.8(16) . . . . ?
C21 C22 C23 C24 82.3(19) . . . . ?
C17 C22 C23 C24 -97.4(18) . . . . ?
Zn1 O3 C24 C23 20.5(15) . . . . ?
N3 C23 C24 O3 -47.6(17) . . . . ?
C22 C23 C24 O3 -177.8(13) . . . . ?
